data_4030124
loop_
_publ_author_name
'Bos, Maxence'
'Riguet, Emmanuel'

_publ_section_title
;
 Synthesis of chiral \g-lactones by one-pot sequential enantioselective
 organocatalytic michael addition of boronic acids and diastereoselective
 intramolecular passerini reaction.
;
_journal_issue 22
_journal_name_full 'The Journal of organic chemistry'
_journal_page_first 10881
_journal_page_last 10889
_journal_paper_doi 10.1021/jo501908z
_journal_volume 79
_journal_year 2014
_chemical_absolute_configuration rmad
_chemical_formula_moiety 'C22 H28 N2 O5'
_chemical_formula_sum 'C22 H28 N2 O5'
_chemical_formula_weight 400.46
_chemical_name_systematic
;
 ? 
;
_space_group_crystal_system monoclinic
_space_group_IT_number 4
_space_group_name_Hall 'P 2yb'
_space_group_name_H-M_alt 'P 1 21 1'
_symmetry_space_group_name_Hall 'P 2yb'
_symmetry_space_group_name_H-M 'P 1 21 1'
_atom_sites_solution_hydrogens geom
_atom_sites_solution_primary direct
_atom_sites_solution_secondary difmap
_audit_creation_date 2014-07-24
_audit_creation_method
;
  Olex2 1.1
  (compiled Sep 28 2011 20:36:17, GUI svn.r3906)
;
_cell_angle_alpha 90.00
_cell_angle_beta 101.85(3)
_cell_angle_gamma 90.00
_cell_formula_units_Z 2
_cell_length_a 9.3395(19)
_cell_length_b 9.881(2)
_cell_length_c 11.877(2)
_cell_measurement_temperature 200
_cell_volume 1072.7(4)
_computing_cell_refinement 'Bruker Enraf Nonius kappa CCD'
_computing_data_collection Collect
_computing_data_reduction EvalCCD
_computing_molecular_graphics
;
O. V. Dolomanov, L. J. Bourhis, R. J. Gildea, J. A. K. Howard and H. Puschmann,
OLEX2: a complete structure solution, refinement and analysis program.
J. Appl. Cryst. (2009). 42, 339-341.
;
_computing_publication_material
;
O. V. Dolomanov, L. J. Bourhis, R. J. Gildea, J. A. K. Howard and H. Puschmann,
OLEX2: a complete structure solution, refinement and analysis program.
J. Appl. Cryst. (2009). 42, 339-341.
;
_computing_structure_refinement
;
SHELXL, G.M. Sheldrick, Acta Cryst.
(2008). A64, 112-122
;
_computing_structure_solution 'SHELXS-97 (Sheldrick, 1990)'
_diffrn_ambient_temperature 200.0
_diffrn_detector 'CCD area detector'
_diffrn_detector_type KappaCCD
_diffrn_measured_fraction_theta_full 0.998
_diffrn_measured_fraction_theta_max 0.998
_diffrn_measurement_device_type 'Bruker-AXS-enraf-nonius KappaCCD'
_diffrn_measurement_method 'Phi and omega scans'
_diffrn_radiation_collimation 'Montel optic'
_diffrn_radiation_detector CCD
_diffrn_radiation_monochromator 'Multilayer mirrors'
_diffrn_radiation_probe x-ray
_diffrn_radiation_type MoK\a
_diffrn_radiation_wavelength 0.71073
_diffrn_reflns_av_R_equivalents 0.0556
_diffrn_reflns_av_unetI/netI 0.0762
_diffrn_reflns_limit_h_max 13
_diffrn_reflns_limit_h_min -13
_diffrn_reflns_limit_k_max 13
_diffrn_reflns_limit_k_min -13
_diffrn_reflns_limit_l_max 16
_diffrn_reflns_limit_l_min -16
_diffrn_reflns_number 13791
_diffrn_reflns_theta_full 30.00
_diffrn_reflns_theta_max 30.00
_diffrn_reflns_theta_min 2.54
_diffrn_source 'Incoatec ISG250'
_diffrn_source_target Mo
_diffrn_source_type 'Microfocus sealed tube'
_exptl_absorpt_coefficient_mu 0.088
_exptl_absorpt_correction_T_max 1
_exptl_absorpt_correction_T_min 0.499901
_exptl_absorpt_correction_type multi-scan
_exptl_absorpt_process_details
;
SADABS-2004/1 (Bruker,2004) was used for absorption correction.
R(int) was 0.2307 before and 0.0627 after correction.
The Ratio of minimum to maximum transmission is 0.4999.
The \l/2 correction factor is 0.0015.
;
_exptl_crystal_colour colourless
_exptl_crystal_colour_primary colourless
_exptl_crystal_density_diffrn 1.240
_exptl_crystal_density_method 'not measured'
_exptl_crystal_description plate
_exptl_crystal_F_000 428
_exptl_crystal_size_max 0.54
_exptl_crystal_size_mid 0.28
_exptl_crystal_size_min 0.06
_refine_diff_density_max 0.231
_refine_diff_density_min -0.320
_refine_diff_density_rms 0.060
_refine_ls_abs_structure_details 'Flack H D (1983), Acta Cryst. A39, 876-881'
_refine_ls_abs_structure_Flack 1.5(15)
_refine_ls_extinction_method none
_refine_ls_goodness_of_fit_ref 1.025
_refine_ls_hydrogen_treatment constr
_refine_ls_matrix_type full
_refine_ls_number_parameters 268
_refine_ls_number_reflns 6157
_refine_ls_number_restraints 1
_refine_ls_restrained_S_all 1.025
_refine_ls_R_factor_all 0.1065
_refine_ls_R_factor_gt 0.0754
_refine_ls_shift/su_max 0.000
_refine_ls_shift/su_mean 0.000
_refine_ls_structure_factor_coef Fsqd
_refine_ls_weighting_details 'calc w=1/[\s^2^(Fo^2^)+(0.1231P)^2^+0.5471P] where P=(Fo^2^+2Fc^2^)/3'
_refine_ls_weighting_scheme calc
_refine_ls_wR_factor_gt 0.1916
_refine_ls_wR_factor_ref 0.2160
_reflns_number_gt 4584
_reflns_number_total 6157
_reflns_threshold_expression >2sigma(I)
_cod_data_source_file jo501908z_si_003.cif
_cod_data_source_block nanny
_cod_depositor_comments 'Adding full bibliography for 4030123--4030125.cif.'
_cod_database_code 4030124

loop_
_space_group_symop_id
_space_group_symop_operation_xyz
1 'x, y, z'
2 '-x, y+1/2, -z'

loop_
_atom_site_label
_atom_site_type_symbol
_atom_site_fract_x
_atom_site_fract_y
_atom_site_fract_z
_atom_site_U_iso_or_equiv
_atom_site_adp_type
_atom_site_occupancy
_atom_site_symmetry_multiplicity
_atom_site_calc_flag
_atom_site_refinement_flags
O4 O 0.0225(2) 0.4564(2) 0.51375(17) 0.0283(4) Uani 1 1 d .
O1 O 0.2144(3) 0.4875(2) 0.34243(17) 0.0323(5) Uani 1 1 d .
O2 O 0.2625(3) 0.4969(3) 0.16399(18) 0.0371(6) Uani 1 1 d .
C18 C 0.2537(3) 0.4462(3) 0.6528(2) 0.0267(6) Uani 1 1 d .
N1 N 0.1528(3) 0.3142(3) 0.21482(19) 0.0241(5) Uani 1 1 d .
O3 O -0.1145(3) 0.4652(3) 0.33696(19) 0.0376(5) Uani 1 1 d .
N2 N 0.2897(3) 0.5595(3) 0.6034(2) 0.0272(5) Uani 1 1 d .
H2 H 0.2330 0.5840 0.5379 0.033 Uiso 1 1 calc R
C14 C 0.0446(3) 0.2702(3) 0.3962(2) 0.0254(6) Uani 1 1 d .
H14 H -0.0274 0.2020 0.4128 0.030 Uiso 1 1 calc R
O5 O 0.3159(3) 0.4027(3) 0.74611(19) 0.0402(6) Uani 1 1 d .
C17 C -0.0241(3) 0.4068(3) 0.4056(2) 0.0261(6) Uani 1 1 d .
C15 C 0.1744(3) 0.2656(3) 0.4994(2) 0.0268(6) Uani 1 1 d .
H15A H 0.1879 0.1736 0.5330 0.032 Uiso 1 1 calc R
H15B H 0.2662 0.2946 0.4771 0.032 Uiso 1 1 calc R
C16 C 0.1274(3) 0.3665(3) 0.5832(2) 0.0268(6) Uani 1 1 d .
H16 H 0.0776 0.3159 0.6372 0.032 Uiso 1 1 calc R
C1 C 0.1577(3) 0.2421(3) 0.1123(2) 0.0250(6) Uani 1 1 d .
C2 C 0.0728(3) 0.2343(3) 0.2802(2) 0.0241(5) Uani 1 1 d .
C8 C 0.0831(3) 0.1204(3) 0.1168(2) 0.0256(6) Uani 1 1 d .
C3 C 0.0296(4) 0.1197(3) 0.2221(2) 0.0295(6) Uani 1 1 d .
H3 H -0.0269 0.0498 0.2464 0.035 Uiso 1 1 calc R
C9 C 0.2117(3) 0.4409(3) 0.2479(2) 0.0246(5) Uani 1 1 d .
C6 C 0.2099(4) 0.1767(4) -0.0676(3) 0.0365(7) Uani 1 1 d .
H6 H 0.2520 0.1952 -0.1323 0.044 Uiso 1 1 calc R
C7 C 0.2222(3) 0.2725(4) 0.0194(2) 0.0308(6) Uani 1 1 d .
H7 H 0.2726 0.3554 0.0158 0.037 Uiso 1 1 calc R
C5 C 0.1379(4) 0.0544(4) -0.0627(3) 0.0382(8) Uani 1 1 d .
H5 H 0.1335 -0.0098 -0.1228 0.046 Uiso 1 1 calc R
C10 C 0.3332(5) 0.6332(4) 0.1795(3) 0.0419(8) Uani 1 1 d .
C19 C 0.4171(3) 0.6474(3) 0.6497(2) 0.0295(6) Uani 1 1 d .
C21 C 0.4084(4) 0.7670(4) 0.5680(3) 0.0381(7) Uani 1 1 d .
H21A H 0.3187 0.8184 0.5684 0.057 Uiso 1 1 calc R
H21B H 0.4073 0.7340 0.4900 0.057 Uiso 1 1 calc R
H21C H 0.4935 0.8258 0.5930 0.057 Uiso 1 1 calc R
C4 C 0.0727(4) 0.0256(3) 0.0287(3) 0.0351(7) Uani 1 1 d .
H4 H 0.0218 -0.0572 0.0316 0.042 Uiso 1 1 calc R
C12 C 0.3604(7) 0.6588(6) 0.0591(4) 0.0769(18) Uani 1 1 d .
H12A H 0.2667 0.6607 0.0039 0.115 Uiso 1 1 calc R
H12B H 0.4217 0.5863 0.0384 0.115 Uiso 1 1 calc R
H12C H 0.4102 0.7459 0.0577 0.115 Uiso 1 1 calc R
C20 C 0.5575(4) 0.5675(4) 0.6520(4) 0.0470(9) Uani 1 1 d .
H20A H 0.5620 0.5395 0.5736 0.070 Uiso 1 1 calc R
H20B H 0.5585 0.4871 0.7006 0.070 Uiso 1 1 calc R
H20C H 0.6422 0.6245 0.6832 0.070 Uiso 1 1 calc R
C11 C 0.4755(4) 0.6215(5) 0.2653(3) 0.0475(9) Uani 1 1 d .
H11A H 0.5373 0.5533 0.2389 0.071 Uiso 1 1 calc R
H11B H 0.4560 0.5944 0.3401 0.071 Uiso 1 1 calc R
H11C H 0.5257 0.7091 0.2727 0.071 Uiso 1 1 calc R
C13 C 0.2273(5) 0.7359(4) 0.2110(4) 0.0570(11) Uani 1 1 d .
H13A H 0.2165 0.7204 0.2903 0.086 Uiso 1 1 calc R
H13B H 0.1319 0.7262 0.1588 0.086 Uiso 1 1 calc R
H13C H 0.2650 0.8275 0.2041 0.086 Uiso 1 1 calc R
C22 C 0.4069(5) 0.6980(4) 0.7690(3) 0.0468(9) Uani 1 1 d .
H22A H 0.4173 0.6214 0.8226 0.070 Uiso 1 1 calc R
H22B H 0.3118 0.7414 0.7655 0.070 Uiso 1 1 calc R
H22C H 0.4851 0.7637 0.7957 0.070 Uiso 1 1 calc R

loop_
_atom_site_aniso_label
_atom_site_aniso_U_11
_atom_site_aniso_U_22
_atom_site_aniso_U_33
_atom_site_aniso_U_23
_atom_site_aniso_U_13
_atom_site_aniso_U_12
O4 0.0299(10) 0.0309(11) 0.0250(9) -0.0027(8) 0.0079(8) 0.0019(9)
O1 0.0459(12) 0.0299(11) 0.0246(9) -0.0048(8) 0.0154(9) -0.0128(10)
O2 0.0571(14) 0.0350(12) 0.0225(9) 0.0004(9) 0.0157(9) -0.0213(11)
C18 0.0329(14) 0.0255(14) 0.0229(12) -0.0005(10) 0.0086(10) 0.0008(12)
N1 0.0309(12) 0.0241(12) 0.0195(10) 0.0008(9) 0.0099(9) -0.0042(9)
O3 0.0362(12) 0.0433(14) 0.0331(11) 0.0008(10) 0.0063(9) 0.0059(10)
N2 0.0320(12) 0.0292(13) 0.0199(10) 0.0010(9) 0.0041(9) -0.0019(10)
C14 0.0329(14) 0.0252(14) 0.0209(11) 0.0008(10) 0.0120(10) -0.0062(12)
O5 0.0548(15) 0.0370(13) 0.0261(11) 0.0069(9) 0.0018(10) -0.0014(11)
C17 0.0282(13) 0.0284(14) 0.0238(12) -0.0021(11) 0.0104(10) -0.0039(11)
C15 0.0355(14) 0.0236(13) 0.0232(12) -0.0003(11) 0.0102(10) 0.0015(12)
C16 0.0328(14) 0.0284(15) 0.0219(12) -0.0006(10) 0.0121(10) -0.0039(12)
C1 0.0307(13) 0.0272(14) 0.0165(11) -0.0002(10) 0.0038(10) 0.0019(11)
C2 0.0293(13) 0.0251(14) 0.0202(11) 0.0001(10) 0.0105(10) -0.0043(11)
C8 0.0301(13) 0.0279(14) 0.0188(11) -0.0025(11) 0.0048(10) 0.0001(12)
C3 0.0386(15) 0.0277(15) 0.0238(12) 0.0004(11) 0.0102(11) -0.0078(12)
C9 0.0301(13) 0.0246(14) 0.0208(12) 0.0017(10) 0.0090(10) -0.0028(11)
C6 0.0455(18) 0.046(2) 0.0206(12) -0.0008(12) 0.0121(12) 0.0048(15)
C7 0.0361(15) 0.0362(16) 0.0224(12) 0.0002(12) 0.0112(11) 0.0004(13)
C5 0.0514(19) 0.0426(19) 0.0210(12) -0.0092(13) 0.0082(12) 0.0050(16)
C10 0.062(2) 0.0341(18) 0.0295(15) 0.0044(14) 0.0100(14) -0.0257(17)
C19 0.0317(15) 0.0311(16) 0.0247(12) -0.0036(11) 0.0035(11) -0.0029(12)
C21 0.0448(18) 0.0309(17) 0.0390(17) 0.0029(14) 0.0093(14) -0.0073(15)
C4 0.0462(18) 0.0325(17) 0.0247(13) -0.0081(12) 0.0029(12) -0.0057(14)
C12 0.113(4) 0.082(4) 0.039(2) 0.011(2) 0.022(2) -0.058(3)
C20 0.0293(16) 0.045(2) 0.065(2) -0.0015(19) 0.0053(16) 0.0011(15)
C11 0.049(2) 0.050(2) 0.0458(19) -0.0048(17) 0.0143(16) -0.0225(18)
C13 0.062(3) 0.034(2) 0.068(3) 0.0087(19) -0.002(2) -0.0132(18)
C22 0.063(2) 0.051(2) 0.0276(15) -0.0122(15) 0.0119(15) -0.0156(19)

loop_
_atom_type_symbol
_atom_type_description
_atom_type_scat_dispersion_real
_atom_type_scat_dispersion_imag
_atom_type_scat_source
C C 0.0033 0.0016 'International Tables Vol C Tables 4.2.6.8 and 6.1.1.4'
H H 0.0000 0.0000 'International Tables Vol C Tables 4.2.6.8 and 6.1.1.4'
N N 0.0061 0.0033 'International Tables Vol C Tables 4.2.6.8 and 6.1.1.4'
O O 0.0106 0.0060 'International Tables Vol C Tables 4.2.6.8 and 6.1.1.4'

loop_
_geom_angle_atom_site_label_1
_geom_angle_atom_site_label_2
_geom_angle_atom_site_label_3
_geom_angle
C17 O4 C16 111.4(2)
C9 O2 C10 120.4(2)
N2 C18 C16 115.7(3)
O5 C18 N2 125.3(3)
O5 C18 C16 119.0(3)
C1 N1 C2 107.6(2)
C9 N1 C1 127.9(2)
C9 N1 C2 124.5(2)
C18 N2 H2 117.3
C18 N2 C19 125.5(2)
C19 N2 H2 117.3
C17 C14 H14 106.0
C17 C14 C15 104.2(2)
C15 C14 H14 106.0
C2 C14 H14 106.0
C2 C14 C17 116.0(2)
C2 C14 C15 117.9(2)
O4 C17 C14 109.5(2)
O3 C17 O4 121.0(3)
O3 C17 C14 129.2(3)
C14 C15 H15A 111.3
C14 C15 H15B 111.3
H15A C15 H15B 109.2
C16 C15 C14 102.4(2)
C16 C15 H15A 111.3
C16 C15 H15B 111.3
O4 C16 C18 110.6(2)
O4 C16 C15 106.2(2)
O4 C16 H16 108.9
C18 C16 C15 113.4(2)
C18 C16 H16 108.9
C15 C16 H16 108.9
C8 C1 N1 107.2(2)
C7 C1 N1 131.7(3)
C7 C1 C8 121.1(3)
N1 C2 C14 125.6(2)
C3 C2 N1 108.8(2)
C3 C2 C14 125.5(2)
C1 C8 C3 107.6(2)
C4 C8 C1 120.6(3)
C4 C8 C3 131.8(3)
C2 C3 C8 108.8(3)
C2 C3 H3 125.6
C8 C3 H3 125.6
O1 C9 O2 127.1(3)
O1 C9 N1 122.5(2)
O2 C9 N1 110.4(2)
C7 C6 H6 119.0
C7 C6 C5 121.9(3)
C5 C6 H6 119.0
C1 C7 H7 121.4
C6 C7 C1 117.3(3)
C6 C7 H7 121.4
C6 C5 H5 119.7
C4 C5 C6 120.5(3)
C4 C5 H5 119.7
O2 C10 C12 100.9(3)
O2 C10 C11 108.7(3)
O2 C10 C13 109.8(3)
C11 C10 C12 110.8(4)
C11 C10 C13 114.5(3)
C13 C10 C12 111.3(4)
N2 C19 C21 106.5(2)
N2 C19 C20 108.9(3)
N2 C19 C22 109.8(3)
C21 C19 C20 110.3(3)
C21 C19 C22 109.4(3)
C22 C19 C20 111.8(3)
C19 C21 H21A 109.5
C19 C21 H21B 109.5
C19 C21 H21C 109.5
H21A C21 H21B 109.5
H21A C21 H21C 109.5
H21B C21 H21C 109.5
C8 C4 H4 120.7
C5 C4 C8 118.6(3)
C5 C4 H4 120.7
C10 C12 H12A 109.5
C10 C12 H12B 109.5
C10 C12 H12C 109.5
H12A C12 H12B 109.5
H12A C12 H12C 109.5
H12B C12 H12C 109.5
C19 C20 H20A 109.5
C19 C20 H20B 109.5
C19 C20 H20C 109.5
H20A C20 H20B 109.5
H20A C20 H20C 109.5
H20B C20 H20C 109.5
C10 C11 H11A 109.5
C10 C11 H11B 109.5
C10 C11 H11C 109.5
H11A C11 H11B 109.5
H11A C11 H11C 109.5
H11B C11 H11C 109.5
C10 C13 H13A 109.5
C10 C13 H13B 109.5
C10 C13 H13C 109.5
H13A C13 H13B 109.5
H13A C13 H13C 109.5
H13B C13 H13C 109.5
C19 C22 H22A 109.5
C19 C22 H22B 109.5
C19 C22 H22C 109.5
H22A C22 H22B 109.5
H22A C22 H22C 109.5
H22B C22 H22C 109.5

loop_
_geom_bond_atom_site_label_1
_geom_bond_atom_site_label_2
_geom_bond_distance
O4 C17 1.360(3)
O4 C16 1.448(4)
O1 C9 1.209(3)
O2 C9 1.311(3)
O2 C10 1.495(4)
C18 N2 1.338(4)
C18 O5 1.219(4)
C18 C16 1.515(4)
N1 C1 1.420(3)
N1 C2 1.423(3)
N1 C9 1.390(4)
O3 C17 1.195(4)
N2 H2 0.8800
N2 C19 1.485(4)
C14 H14 1.0000
C14 C17 1.509(4)
C14 C15 1.538(4)
C14 C2 1.497(4)
C15 H15A 0.9900
C15 H15B 0.9900
C15 C16 1.537(4)
C16 H16 1.0000
C1 C8 1.396(4)
C1 C7 1.394(4)
C2 C3 1.344(4)
C8 C3 1.439(4)
C8 C4 1.392(4)
C3 H3 0.9500
C6 H6 0.9500
C6 C7 1.389(4)
C6 C5 1.390(5)
C7 H7 0.9500
C5 H5 0.9500
C5 C4 1.379(5)
C10 C12 1.523(5)
C10 C11 1.504(6)
C10 C13 1.516(7)
C19 C21 1.521(5)
C19 C20 1.526(5)
C19 C22 1.524(4)
C21 H21A 0.9800
C21 H21B 0.9800
C21 H21C 0.9800
C4 H4 0.9500
C12 H12A 0.9800
C12 H12B 0.9800
C12 H12C 0.9800
C20 H20A 0.9800
C20 H20B 0.9800
C20 H20C 0.9800
C11 H11A 0.9800
C11 H11B 0.9800
C11 H11C 0.9800
C13 H13A 0.9800
C13 H13B 0.9800
C13 H13C 0.9800
C22 H22A 0.9800
C22 H22B 0.9800
C22 H22C 0.9800

loop_
_geom_hbond_atom_site_label_D
_geom_hbond_atom_site_label_H
_geom_hbond_atom_site_label_A
_geom_hbond_distance_DH
_geom_hbond_distance_HA
_geom_hbond_distance_DA
_geom_hbond_angle_DHA
N2 H2 O1 0.88 2.48 3.116(3) 129.4
